data_4024640
loop_
_publ_author_name
'Hai-Yu Hu'
'Wei Xue'
'Zhi-Qiang Hu'
'Jun-Feng Xiang'
'Chuan-Feng Chen'
'Sheng-Gui He'

_publ_section_title
;
Probing the Dynamic Environment-Associated Conformational Conversion from
Secondary to Supersecondary Structures in Oligo(phenanthroline
dicarboxamide)s
;
_journal_name_full 'Journal of Organic Chemistry'
_journal_page_first 4949
_journal_page_last 4957
_journal_paper_doi 10.1021/jo900647d
_journal_volume 74
_journal_year 2009
_chemical_formula_sum 'C67 H71 Cl10 F N8 O8'
_chemical_formula_weight 1489.82
_chemical_name_systematic
; 
 ? 
;
_space_group_IT_number 15
_symmetry_cell_setting monoclinic
_symmetry_space_group_name_Hall '-C 2yc'
_symmetry_space_group_name_H-M 'C 1 2/c 1'
_atom_sites_solution_hydrogens geom
_atom_sites_solution_primary direct
_atom_sites_solution_secondary difmap
_audit_creation_method SHELXL-97
_cell_angle_alpha 90.00
_cell_angle_beta 90.13(3)
_cell_angle_gamma 90.00
_cell_formula_units_Z 4
_cell_length_a 20.318(4)
_cell_length_b 18.965(4)
_cell_length_c 18.194(4)
_cell_measurement_reflns_used 7065
_cell_measurement_temperature 113(2)
_cell_measurement_theta_max 27.8684
_cell_measurement_theta_min 2.1476
_cell_volume 7011(2)
_computing_cell_refinement crystalclear
_computing_data_collection crystalclear
_computing_data_reduction crystalclear
_computing_molecular_graphics 'Bruker SHELXTL'
_computing_publication_material 'Bruker SHELXTL'
_computing_structure_refinement 'SHELXL-97 (Sheldrick, 1997)'
_computing_structure_solution 'SHELXS-97 (Sheldrick, 1990)'
_diffrn_ambient_temperature 113(2)
_diffrn_detector_area_resol_mean 7.31
_diffrn_measured_fraction_theta_full 0.988
_diffrn_measured_fraction_theta_max 0.988
_diffrn_measurement_device_type 'rotating anode'
_diffrn_measurement_method '\w and \f scans'
_diffrn_radiation_monochromator confocal
_diffrn_radiation_source 'rotating anode'
_diffrn_radiation_type MoK\a
_diffrn_radiation_wavelength 0.71073
_diffrn_reflns_av_R_equivalents 0.0308
_diffrn_reflns_av_sigmaI/netI 0.0274
_diffrn_reflns_limit_h_max 26
_diffrn_reflns_limit_h_min -25
_diffrn_reflns_limit_k_max 24
_diffrn_reflns_limit_k_min -24
_diffrn_reflns_limit_l_max 23
_diffrn_reflns_limit_l_min -23
_diffrn_reflns_number 32432
_diffrn_reflns_theta_full 27.88
_diffrn_reflns_theta_max 27.88
_diffrn_reflns_theta_min 1.85
_diffrn_standards_decay_% 0
_diffrn_standards_interval_count 0
_diffrn_standards_interval_time 0
_diffrn_standards_number 0
_exptl_absorpt_coefficient_mu 0.460
_exptl_absorpt_correction_T_max 0.9300
_exptl_absorpt_correction_T_min 0.8897
_exptl_absorpt_correction_type multi-scan
_exptl_absorpt_process_details crystalclear
_exptl_crystal_colour Colorless
_exptl_crystal_density_diffrn 1.411
_exptl_crystal_density_method 'not measured'
_exptl_crystal_description Prism
_exptl_crystal_F_000 3088
_exptl_crystal_size_max 0.26
_exptl_crystal_size_mid 0.18
_exptl_crystal_size_min 0.16
_refine_diff_density_max 0.776
_refine_diff_density_min -0.824
_refine_diff_density_rms 0.069
_refine_ls_extinction_method none
_refine_ls_goodness_of_fit_ref 1.126
_refine_ls_hydrogen_treatment mixed
_refine_ls_matrix_type full
_refine_ls_number_parameters 481
_refine_ls_number_reflns 8258
_refine_ls_number_restraints 26
_refine_ls_restrained_S_all 1.188
_refine_ls_R_factor_all 0.0742
_refine_ls_R_factor_gt 0.0632
_refine_ls_shift/su_max 0.001
_refine_ls_shift/su_mean 0.000
_refine_ls_structure_factor_coef Fsqd
_refine_ls_weighting_details 'calc w=1/[\s^2^(Fo^2^)+(0.0936P)^2^+8.2080P] where P=(Fo^2^+2Fc^2^)/3'
_refine_ls_weighting_scheme calc
_refine_ls_wR_factor_gt 0.1733
_refine_ls_wR_factor_ref 0.1832
_reflns_number_gt 6765
_reflns_number_total 8258
_reflns_threshold_expression >2sigma(I)
_cod_data_source_file jo900647d_si_005.cif
_cod_data_source_block shelxl
_cod_depositor_comments
;
The following automatic conversions were performed:
'_symmetry_cell_setting' value 'Monoclinic' changed to 'monoclinic'
according to '/home/saulius/struct/CIF-dictionaries/cif_core.dic'
dictionary named 'cif_core.dic' version 2.4.1 from 2010-06-29.

Automatic conversion script
Id: cif_fix_enum 1527 2010-12-29 10:47:43Z saulius 
;
_cod_original_sg_symbol_H-M C2/c
_cod_database_code 4024640

loop_
_symmetry_equiv_pos_as_xyz
'x, y, z'
'-x, y, -z+1/2'
'x+1/2, y+1/2, z'
'-x+1/2, y+1/2, -z+1/2'
'-x, -y, -z'
'x, -y, z-1/2'
'-x+1/2, -y+1/2, -z'
'x+1/2, -y+1/2, z-1/2'

loop_
_atom_site_label
_atom_site_type_symbol
_atom_site_fract_x
_atom_site_fract_y
_atom_site_fract_z
_atom_site_U_iso_or_equiv
_atom_site_adp_type
_atom_site_occupancy
_atom_site_symmetry_multiplicity
_atom_site_calc_flag
_atom_site_refinement_flags
_atom_site_disorder_assembly
_atom_site_disorder_group
F1 F 0.5000 -0.08873(9) 0.7500 0.0293(4) Uani 1 2 d S . .
N1 N 0.42658(10) 0.06965(11) 0.80066(11) 0.0272(4) Uani 1 1 d . . .
N2 N 0.51660(9) 0.07850(11) 0.90540(10) 0.0261(4) Uani 1 1 d . . .
N3 N 0.57495(9) -0.04442(11) 0.94870(10) 0.0265(4) Uani 1 1 d . . .
N4 N 0.54439(10) -0.15201(11) 0.86986(11) 0.0279(4) Uani 1 1 d . . .
O1 O 0.41254(9) 0.18958(9) 0.80060(11) 0.0372(4) Uani 1 1 d . . .
O2 O 0.57538(9) 0.26773(10) 1.00100(12) 0.0426(5) Uani 1 1 d D A .
O3 O 0.72497(8) -0.04175(9) 1.10383(9) 0.0318(4) Uani 1 1 d . . .
O4 O 0.60475(9) -0.22796(10) 0.94136(10) 0.0373(4) Uani 1 1 d . . .
C1 C 0.37905(10) 0.04621(13) 0.74948(12) 0.0267(5) Uani 1 1 d . . .
C2 C 0.36178(12) -0.02519(13) 0.75170(13) 0.0309(5) Uani 1 1 d . . .
H2 H 0.3814 -0.0556 0.7870 0.037 Uiso 1 1 calc R . .
C3 C 0.31590(12) -0.05143(14) 0.70219(14) 0.0354(6) Uani 1 1 d . . .
H3 H 0.3045 -0.1000 0.7035 0.042 Uiso 1 1 calc R . .
C4 C 0.28658(12) -0.00760(15) 0.65091(15) 0.0379(6) Uani 1 1 d . . .
H4A H 0.2550 -0.0258 0.6173 0.045 Uiso 1 1 calc R . .
C5 C 0.30380(11) 0.06305(15) 0.64907(13) 0.0339(5) Uani 1 1 d . . .
H5 H 0.2837 0.0933 0.6140 0.041 Uiso 1 1 calc R . .
C6 C 0.35015(11) 0.09035(14) 0.69805(13) 0.0300(5) Uani 1 1 d . . .
H6 H 0.3618 0.1388 0.6961 0.036 Uiso 1 1 calc R . .
C7 C 0.43960(11) 0.13579(13) 0.82341(13) 0.0281(5) Uani 1 1 d . . .
C8 C 0.49178(10) 0.13940(13) 0.88317(13) 0.0274(5) Uani 1 1 d . . .
C9 C 0.50863(11) 0.20578(13) 0.91080(14) 0.0324(5) Uani 1 1 d . . .
H9 H 0.4891 0.2475 0.8918 0.039 Uiso 1 1 calc R . .
C10 C 0.55480(11) 0.20855(14) 0.96680(14) 0.0325(5) Uani 1 1 d . . .
C11 C 0.58423(11) 0.14490(14) 0.99136(13) 0.0297(5) Uani 1 1 d . . .
C12 C 0.63533(12) 0.14492(14) 1.04591(13) 0.0331(5) Uani 1 1 d . . .
H12 H 0.6485 0.1881 1.0679 0.040 Uiso 1 1 calc R . .
C13 C 0.66478(12) 0.08415(14) 1.06619(13) 0.0319(5) Uani 1 1 d . . .
H13 H 0.6991 0.0852 1.1017 0.038 Uiso 1 1 calc R . .
C14 C 0.64501(11) 0.01815(13) 1.03485(12) 0.0271(5) Uani 1 1 d . . .
C15 C 0.67573(11) -0.04662(14) 1.05413(12) 0.0288(5) Uani 1 1 d . . .
C16 C 0.65485(11) -0.10837(14) 1.02144(13) 0.0296(5) Uani 1 1 d . . .
H16 H 0.6737 -0.1525 1.0343 0.036 Uiso 1 1 calc R . .
C17 C 0.60484(11) -0.10351(13) 0.96871(12) 0.0270(5) Uani 1 1 d . . .
C18 C 0.59417(11) 0.01592(13) 0.98175(12) 0.0268(5) Uani 1 1 d . . .
C19 C 0.56325(10) 0.08131(13) 0.95894(12) 0.0264(5) Uani 1 1 d . . .
C20 C 0.58490(11) -0.16856(13) 0.92636(13) 0.0284(5) Uani 1 1 d . . .
C21 C 0.5000 -0.16081(15) 0.7500 0.0235(6) Uani 1 2 d S . .
C22 C 0.52285(11) -0.19488(11) 0.81222(12) 0.0246(4) Uani 1 1 d . . .
C23 C 0.52252(11) -0.26863(12) 0.81221(14) 0.0294(5) Uani 1 1 d . . .
H23 H 0.5374 -0.2942 0.8539 0.035 Uiso 1 1 calc R . .
C24 C 0.5000 -0.30367(17) 0.7500 0.0335(7) Uani 1 2 d S . .
H24 H 0.5000 -0.3538 0.7500 0.040 Uiso 1 2 calc SR . .
C25 C 0.55045(15) 0.33414(16) 0.9752(2) 0.0649(12) Uani 1 1 d D . .
H25A H 0.5036 0.3330 0.9684 0.078 Uiso 0.488(8) 1 d PR A 1
H25B H 0.5712 0.3477 0.9300 0.078 Uiso 0.488(8) 1 d PR A 1
H25C H 0.5044 0.3375 0.9863 0.078 Uiso 0.512(8) 1 d PR A 2
H25D H 0.5551 0.3357 0.9227 0.078 Uiso 0.512(8) 1 d PR A 2
C26 C 0.5709(3) 0.3845(3) 1.0402(4) 0.0352(15) Uani 0.488(8) 1 d PD A 1
H26 H 0.5563 0.3660 1.0890 0.042 Uiso 0.488(8) 1 calc PR A 1
C27 C 0.5357(3) 0.4523(2) 1.0196(4) 0.0490(19) Uani 0.488(8) 1 d PD A 1
H27A H 0.5479 0.4896 1.0543 0.074 Uiso 0.488(8) 1 calc PR A 1
H27B H 0.4880 0.4447 1.0213 0.074 Uiso 0.488(8) 1 calc PR A 1
H27C H 0.5484 0.4663 0.9698 0.074 Uiso 0.488(8) 1 calc PR A 1
C28 C 0.6460(3) 0.3911(5) 1.0354(5) 0.046(2) Uani 0.488(8) 1 d PDU A 1
H28A H 0.6586 0.4029 0.9849 0.070 Uiso 0.488(8) 1 calc PR A 1
H28B H 0.6664 0.3462 1.0495 0.070 Uiso 0.488(8) 1 calc PR A 1
H28C H 0.6611 0.4283 1.0687 0.070 Uiso 0.488(8) 1 calc PR A 1
C26' C 0.5864(3) 0.3982(2) 1.0080(4) 0.0312(13) Uani 0.512(8) 1 d PD A 2
H26' H 0.5712 0.4411 0.9810 0.037 Uiso 0.512(8) 1 calc PR A 2
C27' C 0.5626(3) 0.4040(3) 1.0876(3) 0.0473(17) Uani 0.512(8) 1 d PD A 2
H27D H 0.5145 0.4082 1.0882 0.071 Uiso 0.512(8) 1 calc PR A 2
H27E H 0.5821 0.4458 1.1106 0.071 Uiso 0.512(8) 1 calc PR A 2
H27F H 0.5758 0.3618 1.1149 0.071 Uiso 0.512(8) 1 calc PR A 2
C28' C 0.6599(3) 0.3962(4) 1.0046(4) 0.0395(17) Uani 0.512(8) 1 d PDU A 2
H28D H 0.6760 0.3535 1.0290 0.059 Uiso 0.512(8) 1 calc PR A 2
H28E H 0.6779 0.4378 1.0294 0.059 Uiso 0.512(8) 1 calc PR A 2
H28F H 0.6739 0.3961 0.9531 0.059 Uiso 0.512(8) 1 calc PR A 2
C29 C 0.75101(12) -0.10691(14) 1.13283(13) 0.0308(5) Uani 1 1 d . . .
H29A H 0.7699 -0.1356 1.0927 0.037 Uiso 1 1 calc R . .
H29B H 0.7155 -0.1344 1.1566 0.037 Uiso 1 1 calc R . .
C30 C 0.80382(12) -0.08864(14) 1.18853(14) 0.0324(5) Uani 1 1 d . . .
H30 H 0.7861 -0.0519 1.2226 0.039 Uiso 1 1 calc R . .
C31 C 0.86449(13) -0.05923(16) 1.15090(17) 0.0430(6) Uani 1 1 d . . .
H31A H 0.8827 -0.0948 1.1176 0.065 Uiso 1 1 calc R . .
H31B H 0.8975 -0.0468 1.1880 0.065 Uiso 1 1 calc R . .
H31C H 0.8525 -0.0171 1.1228 0.065 Uiso 1 1 calc R . .
C32 C 0.82018(13) -0.15430(16) 1.23300(16) 0.0424(6) Uani 1 1 d . . .
H32A H 0.7813 -0.1691 1.2608 0.064 Uiso 1 1 calc R . .
H32B H 0.8562 -0.1438 1.2672 0.064 Uiso 1 1 calc R . .
H32C H 0.8336 -0.1923 1.1997 0.064 Uiso 1 1 calc R . .
Cl1 Cl 0.26583(4) 0.29478(4) 0.90121(4) 0.0488(2) Uani 1 1 d . . .
Cl2 Cl 0.36477(6) 0.39838(5) 0.93853(8) 0.0936(5) Uani 1 1 d . . .
Cl3 Cl 0.82697(5) 0.12069(5) 0.20568(6) 0.0647(3) Uani 1 1 d . . .
Cl4 Cl 0.78739(4) 0.24232(4) 0.11707(5) 0.0573(2) Uani 1 1 d . . .
C33 C 0.35081(14) 0.31203(15) 0.91245(16) 0.0398(6) Uani 1 1 d . . .
H33A H 0.3691 0.2799 0.9503 0.048 Uiso 1 1 calc R . .
H33B H 0.3739 0.3025 0.8656 0.048 Uiso 1 1 calc R . .
C34 C 0.8222(2) 0.2124(2) 0.1994(2) 0.0710(11) Uani 1 1 d . . .
H34A H 0.8670 0.2324 0.2043 0.085 Uiso 1 1 calc R . .
H34B H 0.7956 0.2304 0.2410 0.085 Uiso 1 1 calc R . .
Cl5 Cl 0.52541(10) 0.53615(11) 0.19423(11) 0.0683(5) Uani 0.50 1 d PD . .
Cl6 Cl 0.50474(19) 0.66829(8) 0.23240(10) 0.0597(7) Uani 0.50 1 d PD . .
C35 C 0.4959(3) 0.5790(3) 0.2732(3) 0.0486(15) Uani 0.50 1 d PD . .
H35A H 0.5235 0.5720 0.3155 0.058 Uiso 0.50 1 d PR . .
H35B H 0.4511 0.5671 0.2844 0.058 Uiso 0.50 1 d PR . .
H4 H 0.5378(13) -0.1079(15) 0.8678(14) 0.025(7) Uiso 1 1 d . . .
H1 H 0.4492(15) 0.0417(16) 0.8197(16) 0.031(8) Uiso 1 1 d . . .

loop_
_atom_site_aniso_label
_atom_site_aniso_U_11
_atom_site_aniso_U_22
_atom_site_aniso_U_33
_atom_site_aniso_U_23
_atom_site_aniso_U_13
_atom_site_aniso_U_12
F1 0.0399(11) 0.0183(8) 0.0297(10) 0.000 -0.0113(8) 0.000
N1 0.0228(9) 0.0324(10) 0.0264(10) -0.0026(8) -0.0059(7) 0.0012(8)
N2 0.0180(8) 0.0384(10) 0.0218(9) -0.0027(8) -0.0004(7) -0.0023(7)
N3 0.0223(9) 0.0377(10) 0.0196(9) 0.0002(7) -0.0015(7) -0.0040(8)
N4 0.0321(10) 0.0267(10) 0.0249(10) 0.0009(7) -0.0082(8) -0.0002(8)
O1 0.0329(9) 0.0348(9) 0.0438(11) -0.0048(8) -0.0148(8) 0.0028(7)
O2 0.0299(9) 0.0437(10) 0.0542(12) -0.0223(9) -0.0158(8) 0.0072(8)
O3 0.0270(8) 0.0416(9) 0.0266(8) 0.0011(7) -0.0105(6) -0.0016(7)
O4 0.0394(10) 0.0366(9) 0.0358(10) 0.0073(7) -0.0146(8) -0.0001(8)
C1 0.0189(10) 0.0391(12) 0.0222(11) -0.0059(9) 0.0000(8) -0.0005(9)
C2 0.0278(11) 0.0378(12) 0.0272(12) -0.0050(9) 0.0004(9) -0.0026(9)
C3 0.0307(12) 0.0401(13) 0.0355(13) -0.0107(10) 0.0029(10) -0.0069(10)
C4 0.0247(12) 0.0566(16) 0.0324(13) -0.0159(12) -0.0003(9) -0.0049(11)
C5 0.0223(11) 0.0538(15) 0.0256(12) -0.0058(10) -0.0036(9) 0.0029(10)
C6 0.0228(11) 0.0416(13) 0.0255(11) -0.0038(9) -0.0006(9) 0.0001(9)
C7 0.0196(10) 0.0374(12) 0.0273(11) -0.0053(9) -0.0029(8) -0.0006(9)
C8 0.0176(10) 0.0389(12) 0.0257(11) -0.0060(9) -0.0010(8) -0.0007(9)
C9 0.0214(11) 0.0374(13) 0.0382(13) -0.0097(10) -0.0056(9) 0.0030(9)
C10 0.0218(11) 0.0413(13) 0.0343(13) -0.0148(10) -0.0023(9) 0.0009(9)
C11 0.0222(10) 0.0422(13) 0.0246(11) -0.0077(9) -0.0013(8) -0.0016(9)
C12 0.0252(11) 0.0458(14) 0.0284(12) -0.0101(10) -0.0057(9) -0.0037(10)
C13 0.0245(11) 0.0469(14) 0.0241(11) -0.0049(10) -0.0064(9) -0.0047(10)
C14 0.0204(10) 0.0425(13) 0.0183(10) -0.0007(9) -0.0010(8) -0.0033(9)
C15 0.0210(10) 0.0472(14) 0.0184(10) 0.0013(9) -0.0032(8) -0.0045(9)
C16 0.0252(11) 0.0414(13) 0.0223(11) 0.0034(9) -0.0032(9) -0.0035(9)
C17 0.0225(10) 0.0387(12) 0.0198(10) 0.0023(9) -0.0021(8) -0.0058(9)
C18 0.0201(10) 0.0399(12) 0.0203(10) -0.0027(9) -0.0002(8) -0.0051(9)
C19 0.0186(10) 0.0395(12) 0.0210(11) -0.0042(9) -0.0001(8) -0.0030(9)
C20 0.0241(11) 0.0373(12) 0.0238(11) 0.0045(9) -0.0038(8) -0.0044(9)
C21 0.0257(15) 0.0174(13) 0.0273(15) 0.000 -0.0054(12) 0.000
C22 0.0238(10) 0.0262(10) 0.0239(11) 0.0007(8) -0.0054(8) -0.0014(8)
C23 0.0288(11) 0.0259(11) 0.0333(12) 0.0061(9) -0.0072(9) -0.0009(9)
C24 0.0341(18) 0.0215(14) 0.045(2) 0.000 -0.0088(15) 0.000
C25 0.0398(16) 0.0496(17) 0.105(3) -0.0429(19) -0.0413(18) 0.0240(13)
C26 0.033(3) 0.041(3) 0.032(4) -0.005(3) 0.000(3) 0.002(2)
C27 0.039(3) 0.022(2) 0.086(5) -0.007(3) -0.013(3) 0.002(2)
C28 0.046(4) 0.040(3) 0.053(5) -0.019(4) -0.015(3) 0.007(3)
C26' 0.032(3) 0.029(3) 0.032(3) -0.010(2) -0.005(2) 0.009(2)
C27' 0.061(4) 0.038(3) 0.042(4) -0.007(3) 0.014(3) -0.007(3)
C28' 0.042(3) 0.032(3) 0.045(4) -0.010(3) -0.013(3) 0.002(2)
C29 0.0234(11) 0.0420(13) 0.0268(12) 0.0022(10) -0.0051(9) 0.0003(9)
C30 0.0248(11) 0.0452(14) 0.0273(12) -0.0033(10) -0.0064(9) 0.0005(10)
C31 0.0264(12) 0.0495(16) 0.0532(17) 0.0026(13) -0.0061(11) -0.0036(11)
C32 0.0293(13) 0.0578(17) 0.0399(15) 0.0076(13) -0.0084(11) 0.0041(12)
Cl1 0.0399(4) 0.0462(4) 0.0602(5) 0.0122(3) -0.0078(3) 0.0002(3)
Cl2 0.0768(7) 0.0438(5) 0.1599(12) -0.0192(6) -0.0675(7) 0.0090(4)
Cl3 0.0586(5) 0.0519(5) 0.0836(7) 0.0075(4) -0.0074(5) -0.0082(4)
Cl4 0.0595(5) 0.0514(4) 0.0611(5) -0.0085(4) -0.0119(4) -0.0019(3)
C33 0.0392(14) 0.0405(14) 0.0396(15) -0.0003(11) -0.0069(11) 0.0097(11)
C34 0.089(3) 0.0501(19) 0.074(3) -0.0143(18) -0.027(2) 0.0123(19)
Cl5 0.0672(11) 0.0753(12) 0.0623(11) -0.0250(9) -0.0059(9) 0.0033(9)
Cl6 0.0682(13) 0.0424(7) 0.069(2) -0.0010(7) -0.0163(17) 0.0002(9)
C35 0.047(3) 0.049(3) 0.050(4) 0.015(2) 0.006(3) -0.002(3)

loop_
_atom_type_symbol
_atom_type_description
_atom_type_scat_dispersion_real
_atom_type_scat_dispersion_imag
_atom_type_scat_source
C C 0.0033 0.0016 'International Tables Vol C Tables 4.2.6.8 and 6.1.1.4'
H H 0.0000 0.0000 'International Tables Vol C Tables 4.2.6.8 and 6.1.1.4'
N N 0.0061 0.0033 'International Tables Vol C Tables 4.2.6.8 and 6.1.1.4'
O O 0.0106 0.0060 'International Tables Vol C Tables 4.2.6.8 and 6.1.1.4'
F F 0.0171 0.0103 'International Tables Vol C Tables 4.2.6.8 and 6.1.1.4'
Cl Cl 0.1484 0.1585 'International Tables Vol C Tables 4.2.6.8 and 6.1.1.4'

loop_
_geom_angle_atom_site_label_1
_geom_angle_atom_site_label_2
_geom_angle_atom_site_label_3
_geom_angle
_geom_angle_site_symmetry_1
_geom_angle_site_symmetry_3
_geom_angle_publ_flag
C7 N1 C1 129.0(2) . . ?
C7 N1 H1 112(2) . . ?
C1 N1 H1 119(2) . . ?
C8 N2 C19 116.7(2) . . ?
C17 N3 C18 117.55(19) . . ?
C20 N4 C22 128.7(2) . . ?
C20 N4 H4 111.0(18) . . ?
C22 N4 H4 119.4(18) . . ?
C10 O2 C25 118.0(2) . . ?
C15 O3 C29 117.16(19) . . ?
C6 C1 C2 119.9(2) . . ?
C6 C1 N1 122.9(2) . . ?
C2 C1 N1 117.2(2) . . ?
C3 C2 C1 119.8(2) . . ?
C3 C2 H2 120.1 . . ?
C1 C2 H2 120.1 . . ?
C4 C3 C2 120.7(2) . . ?
C4 C3 H3 119.7 . . ?
C2 C3 H3 119.7 . . ?
C3 C4 C5 119.3(2) . . ?
C3 C4 H4A 120.4 . . ?
C5 C4 H4A 120.4 . . ?
C4 C5 C6 120.9(2) . . ?
C4 C5 H5 119.5 . . ?
C6 C5 H5 119.5 . . ?
C1 C6 C5 119.5(2) . . ?
C1 C6 H6 120.3 . . ?
C5 C6 H6 120.3 . . ?
O1 C7 N1 125.5(2) . . ?
O1 C7 C8 121.0(2) . . ?
N1 C7 C8 113.5(2) . . ?
N2 C8 C9 125.7(2) . . ?
N2 C8 C7 116.4(2) . . ?
C9 C8 C7 117.9(2) . . ?
C10 C9 C8 117.6(2) . . ?
C10 C9 H9 121.2 . . ?
C8 C9 H9 121.2 . . ?
O2 C10 C9 125.4(2) . . ?
O2 C10 C11 115.6(2) . . ?
C9 C10 C11 118.9(2) . . ?
C19 C11 C10 118.0(2) . . ?
C19 C11 C12 120.5(2) . . ?
C10 C11 C12 121.4(2) . . ?
C13 C12 C11 120.6(2) . . ?
C13 C12 H12 119.7 . . ?
C11 C12 H12 119.7 . . ?
C12 C13 C14 120.9(2) . . ?
C12 C13 H13 119.6 . . ?
C14 C13 H13 119.6 . . ?
C18 C14 C15 117.6(2) . . ?
C18 C14 C13 120.1(2) . . ?
C15 C14 C13 122.3(2) . . ?
O3 C15 C16 125.0(2) . . ?
O3 C15 C14 115.5(2) . . ?
C16 C15 C14 119.5(2) . . ?
C15 C16 C17 117.5(2) . . ?
C15 C16 H16 121.3 . . ?
C17 C16 H16 121.3 . . ?
N3 C17 C16 125.2(2) . . ?
N3 C17 C20 115.37(19) . . ?
C16 C17 C20 119.3(2) . . ?
N3 C18 C14 122.7(2) . . ?
N3 C18 C19 118.2(2) . . ?
C14 C18 C19 119.0(2) . . ?
N2 C19 C11 122.9(2) . . ?
N2 C19 C18 118.2(2) . . ?
C11 C19 C18 118.8(2) . . ?
O4 C20 N4 125.5(2) . . ?
O4 C20 C17 123.3(2) . . ?
N4 C20 C17 111.1(2) . . ?
F1 C21 C22 117.86(14) . 2_656 ?
F1 C21 C22 117.86(14) . . ?
C22 C21 C22 124.3(3) 2_656 . ?
C21 C22 N4 116.5(2) . . ?
C21 C22 C23 117.8(2) . . ?
N4 C22 C23 125.7(2) . . ?
C24 C23 C22 118.7(2) . . ?
C24 C23 H23 120.7 . . ?
C22 C23 H23 120.7 . . ?
C23 C24 C23 122.8(3) . 2_656 ?
C23 C24 H24 118.6 . . ?
C23 C24 H24 118.6 2_656 . ?
O2 C25 C26' 113.5(3) . . ?
O2 C25 C26 101.2(3) . . ?
C26' C25 C26 26.5(2) . . ?
O2 C25 H25A 111.8 . . ?
C26' C25 H25A 122.6 . . ?
C26 C25 H25A 111.7 . . ?
O2 C25 H25B 111.2 . . ?
C26' C25 H25B 84.9 . . ?
C26 C25 H25B 111.4 . . ?
H25A C25 H25B 109.5 . . ?
O2 C25 H25C 109.4 . . ?
C26' C25 H25C 109.2 . . ?
C26 C25 H25C 93.3 . . ?
H25A C25 H25C 20.2 . . ?
H25B C25 H25C 126.4 . . ?
O2 C25 H25D 108.5 . . ?
C26' C25 H25D 108.3 . . ?
C26 C25 H25D 134.6 . . ?
H25A C25 H25D 88.5 . . ?
H25B C25 H25D 25.3 . . ?
H25C C25 H25D 107.8 . . ?
C27 C26 C28 112.7(6) . . ?
C27 C26 C25 101.8(4) . . ?
C28 C26 C25 105.5(4) . . ?
C27 C26 H26 112.1 . . ?
C28 C26 H26 112.1 . . ?
C25 C26 H26 112.1 . . ?
C28' C26' C27' 111.1(5) . . ?
C28' C26' C25 116.0(4) . . ?
C27' C26' C25 105.9(4) . . ?
C28' C26' H26' 107.9 . . ?
C27' C26' H26' 107.9 . . ?
C25 C26' H26' 107.9 . . ?
C26' C27' H27D 109.5 . . ?
C26' C27' H27E 109.5 . . ?
H27D C27' H27E 109.5 . . ?
C26' C27' H27F 109.5 . . ?
H27D C27' H27F 109.5 . . ?
H27E C27' H27F 109.5 . . ?
C26' C28' H28D 109.5 . . ?
C26' C28' H28E 109.5 . . ?
H28D C28' H28E 109.5 . . ?
C26' C28' H28F 109.5 . . ?
H28D C28' H28F 109.5 . . ?
H28E C28' H28F 109.5 . . ?
O3 C29 C30 107.9(2) . . ?
O3 C29 H29A 110.1 . . ?
C30 C29 H29A 110.1 . . ?
O3 C29 H29B 110.1 . . ?
C30 C29 H29B 110.1 . . ?
H29A C29 H29B 108.4 . . ?
C29 C30 C31 110.9(2) . . ?
C29 C30 C32 108.8(2) . . ?
C31 C30 C32 111.3(2) . . ?
C29 C30 H30 108.6 . . ?
C31 C30 H30 108.6 . . ?
C32 C30 H30 108.6 . . ?
C30 C31 H31A 109.5 . . ?
C30 C31 H31B 109.5 . . ?
H31A C31 H31B 109.5 . . ?
C30 C31 H31C 109.5 . . ?
H31A C31 H31C 109.5 . . ?
H31B C31 H31C 109.5 . . ?
C30 C32 H32A 109.5 . . ?
C30 C32 H32B 109.5 . . ?
H32A C32 H32B 109.5 . . ?
C30 C32 H32C 109.5 . . ?
H32A C32 H32C 109.5 . . ?
H32B C32 H32C 109.5 . . ?
Cl2 C33 Cl1 111.51(15) . . ?
Cl2 C33 H33A 109.3 . . ?
Cl1 C33 H33A 109.3 . . ?
Cl2 C33 H33B 109.3 . . ?
Cl1 C33 H33B 109.3 . . ?
H33A C33 H33B 108.0 . . ?
Cl3 C34 Cl4 113.6(2) . . ?
Cl3 C34 H34A 108.8 . . ?
Cl4 C34 H34A 108.8 . . ?
Cl3 C34 H34B 108.8 . . ?
Cl4 C34 H34B 108.8 . . ?
H34A C34 H34B 107.7 . . ?
C35 Cl5 C35 22.9(4) 2_655 . ?
C35 Cl5 Cl5 48.6(3) 2_655 2_655 ?
C35 Cl5 Cl5 27.86(18) . 2_655 ?
Cl6 Cl6 C35 93.19(18) 2_655 2_655 ?
Cl6 Cl6 C35 65.72(17) 2_655 . ?
C35 Cl6 C35 27.6(3) 2_655 . ?
C35 C35 Cl5 127.4(6) 2_655 2_655 ?
C35 C35 Cl6 86.69(19) 2_655 2_655 ?
Cl5 C35 Cl6 140.4(5) 2_655 2_655 ?
C35 C35 Cl5 29.7(3) 2_655 . ?
Cl5 C35 Cl5 103.5(4) 2_655 . ?
Cl6 C35 Cl5 114.5(3) 2_655 . ?
C35 C35 Cl6 65.71(17) 2_655 . ?
Cl5 C35 Cl6 158.6(5) 2_655 . ?
Cl6 C35 Cl6 21.08(13) 2_655 . ?
Cl5 C35 Cl6 93.5(2) . . ?
C35 C35 H35A 132.1 2_655 . ?
Cl5 C35 H35A 72.2 2_655 . ?
Cl6 C35 H35A 101.1 2_655 . ?
Cl5 C35 H35A 112.9 . . ?
Cl6 C35 H35A 113.0 . . ?
C35 C35 H35B 113.2 2_655 . ?
Cl5 C35 H35B 48.3 2_655 . ?
Cl6 C35 H35B 104.0 2_655 . ?
Cl5 C35 H35B 112.9 . . ?
Cl6 C35 H35B 113.1 . . ?
H35A C35 H35B 110.5 . . ?

loop_
_geom_bond_atom_site_label_1
_geom_bond_atom_site_label_2
_geom_bond_distance
_geom_bond_site_symmetry_2
_geom_bond_publ_flag
F1 C21 1.367(3) . ?
N1 C7 1.347(3) . ?
N1 C1 1.412(3) . ?
N1 H1 0.78(3) . ?
N2 C8 1.323(3) . ?
N2 C19 1.359(3) . ?
N3 C17 1.325(3) . ?
N3 C18 1.350(3) . ?
N4 C20 1.352(3) . ?
N4 C22 1.396(3) . ?
N4 H4 0.85(3) . ?
O1 C7 1.231(3) . ?
O2 C10 1.349(3) . ?
O2 C25 1.436(4) . ?
O3 C15 1.350(3) . ?
O3 C29 1.444(3) . ?
O4 C20 1.227(3) . ?
C1 C6 1.385(3) . ?
C1 C2 1.399(3) . ?
C2 C3 1.387(3) . ?
C2 H2 0.9500 . ?
C3 C4 1.383(4) . ?
C3 H3 0.9500 . ?
C4 C5 1.385(4) . ?
C4 H4A 0.9500 . ?
C5 C6 1.395(3) . ?
C5 H5 0.9500 . ?
C6 H6 0.9500 . ?
C7 C8 1.518(3) . ?
C8 C9 1.398(3) . ?
C9 C10 1.384(3) . ?
C9 H9 0.9500 . ?
C10 C11 1.419(4) . ?
C11 C19 1.408(3) . ?
C11 C12 1.435(3) . ?
C12 C13 1.350(4) . ?
C12 H12 0.9500 . ?
C13 C14 1.433(3) . ?
C13 H13 0.9500 . ?
C14 C18 1.413(3) . ?
C14 C15 1.421(3) . ?
C15 C16 1.380(3) . ?
C16 C17 1.399(3) . ?
C16 H16 0.9500 . ?
C17 C20 1.510(3) . ?
C18 C19 1.450(3) . ?
C21 C22 1.383(3) 2_656 ?
C21 C22 1.383(3) . ?
C22 C23 1.399(3) . ?
C23 C24 1.389(3) . ?
C23 H23 0.9500 . ?
C24 C23 1.389(3) 2_656 ?
C24 H24 0.9500 . ?
C25 C26' 1.538(5) . ?
C25 C26 1.575(6) . ?
C25 H25A 0.9599 . ?
C25 H25B 0.9599 . ?
C25 H25C 0.9599 . ?
C25 H25D 0.9600 . ?
C26 C27 1.518(6) . ?
C26 C28 1.535(7) . ?
C26 H26 1.0000 . ?
C27 H27A 0.9800 . ?
C27 H27B 0.9800 . ?
C27 H27C 0.9800 . ?
C28 H28A 0.9800 . ?
C28 H28B 0.9800 . ?
C28 H28C 0.9800 . ?
C26' C28' 1.494(7) . ?
C26' C27' 1.532(7) . ?
C26' H26' 1.0000 . ?
C27' H27D 0.9800 . ?
C27' H27E 0.9800 . ?
C27' H27F 0.9800 . ?
C28' H28D 0.9800 . ?
C28' H28E 0.9800 . ?
C28' H28F 0.9800 . ?
C29 C30 1.514(3) . ?
C29 H29A 0.9900 . ?
C29 H29B 0.9900 . ?
C30 C31 1.518(4) . ?
C30 C32 1.521(4) . ?
C30 H30 1.0000 . ?
C31 H31A 0.9800 . ?
C31 H31B 0.9800 . ?
C31 H31C 0.9800 . ?
C32 H32A 0.9800 . ?
C32 H32B 0.9800 . ?
C32 H32C 0.9800 . ?
Cl1 C33 1.769(3) . ?
Cl2 C33 1.728(3) . ?
Cl3 C34 1.747(4) . ?
Cl4 C34 1.750(4) . ?
C33 H33A 0.9900 . ?
C33 H33B 0.9900 . ?
C34 H34A 0.9900 . ?
C34 H34B 0.9900 . ?
Cl5 C35 1.096(5) 2_655 ?
Cl5 C35 1.758(5) . ?
Cl5 Cl5 2.279(4) 2_655 ?
Cl6 Cl6 0.669(4) 2_655 ?
Cl6 C35 1.696(5) 2_655 ?
Cl6 C35 1.858(5) . ?
C35 C35 0.862(10) 2_655 ?
C35 Cl5 1.096(5) 2_655 ?
C35 Cl6 1.696(5) 2_655 ?
C35 H35A 0.9600 . ?
C35 H35B 0.9600 . ?

loop_
_geom_torsion_atom_site_label_1
_geom_torsion_atom_site_label_2
_geom_torsion_atom_site_label_3
_geom_torsion_atom_site_label_4
_geom_torsion
_geom_torsion_site_symmetry_1
_geom_torsion_site_symmetry_2
_geom_torsion_site_symmetry_3
_geom_torsion_site_symmetry_4
_geom_torsion_publ_flag
C7 N1 C1 C6 19.5(4) . . . . ?
C7 N1 C1 C2 -161.1(2) . . . . ?
C6 C1 C2 C3 0.2(3) . . . . ?
N1 C1 C2 C3 -179.3(2) . . . . ?
C1 C2 C3 C4 -0.5(4) . . . . ?
C2 C3 C4 C5 0.4(4) . . . . ?
C3 C4 C5 C6 0.1(4) . . . . ?
C2 C1 C6 C5 0.3(3) . . . . ?
N1 C1 C6 C5 179.7(2) . . . . ?
C4 C5 C6 C1 -0.4(3) . . . . ?
C1 N1 C7 O1 -2.7(4) . . . . ?
C1 N1 C7 C8 176.2(2) . . . . ?
C19 N2 C8 C9 -1.1(3) . . . . ?
C19 N2 C8 C7 -179.91(18) . . . . ?
O1 C7 C8 N2 178.1(2) . . . . ?
N1 C7 C8 N2 -0.8(3) . . . . ?
O1 C7 C8 C9 -0.7(3) . . . . ?
N1 C7 C8 C9 -179.7(2) . . . . ?
N2 C8 C9 C10 -0.7(4) . . . . ?
C7 C8 C9 C10 178.1(2) . . . . ?
C25 O2 C10 C9 -3.6(4) . . . . ?
C25 O2 C10 C11 176.0(3) . . . . ?
C8 C9 C10 O2 -178.2(2) . . . . ?
C8 C9 C10 C11 2.2(4) . . . . ?
O2 C10 C11 C19 178.3(2) . . . . ?
C9 C10 C11 C19 -2.1(3) . . . . ?
O2 C10 C11 C12 -3.6(3) . . . . ?
C9 C10 C11 C12 176.0(2) . . . . ?
C19 C11 C12 C13 1.0(4) . . . . ?
C10 C11 C12 C13 -177.0(2) . . . . ?
C11 C12 C13 C14 -1.2(4) . . . . ?
C12 C13 C14 C18 0.2(3) . . . . ?
C12 C13 C14 C15 179.0(2) . . . . ?
C29 O3 C15 C16 -9.6(3) . . . . ?
C29 O3 C15 C14 171.27(19) . . . . ?
C18 C14 C15 O3 178.59(19) . . . . ?
C13 C14 C15 O3 -0.2(3) . . . . ?
C18 C14 C15 C16 -0.6(3) . . . . ?
C13 C14 C15 C16 -179.4(2) . . . . ?
O3 C15 C16 C17 -177.4(2) . . . . ?
C14 C15 C16 C17 1.7(3) . . . . ?
C18 N3 C17 C16 0.0(3) . . . . ?
C18 N3 C17 C20 -175.87(19) . . . . ?
C15 C16 C17 N3 -1.5(3) . . . . ?
C15 C16 C17 C20 174.2(2) . . . . ?
C17 N3 C18 C14 1.3(3) . . . . ?
C17 N3 C18 C19 178.3(2) . . . . ?
C15 C14 C18 N3 -1.0(3) . . . . ?
C13 C14 C18 N3 177.9(2) . . . . ?
C15 C14 C18 C19 -177.9(2) . . . . ?
C13 C14 C18 C19 0.9(3) . . . . ?
C8 N2 C19 C11 1.3(3) . . . . ?
C8 N2 C19 C18 -176.61(19) . . . . ?
C10 C11 C19 N2 0.3(3) . . . . ?
C12 C11 C19 N2 -177.8(2) . . . . ?
C10 C11 C19 C18 178.2(2) . . . . ?
C12 C11 C19 C18 0.1(3) . . . . ?
N3 C18 C19 N2 -0.1(3) . . . . ?
C14 C18 C19 N2 177.02(19) . . . . ?
N3 C18 C19 C11 -178.1(2) . . . . ?
C14 C18 C19 C11 -1.0(3) . . . . ?
C22 N4 C20 O4 -8.4(4) . . . . ?
C22 N4 C20 C17 170.0(2) . . . . ?
N3 C17 C20 O4 -175.0(2) . . . . ?
C16 C17 C20 O4 8.8(3) . . . . ?
N3 C17 C20 N4 6.5(3) . . . . ?
C16 C17 C20 N4 -169.6(2) . . . . ?
F1 C21 C22 N4 -0.3(2) . . . . ?
C22 C21 C22 N4 179.7(2) 2_656 . . . ?
F1 C21 C22 C23 179.71(15) . . . . ?
C22 C21 C22 C23 -0.29(15) 2_656 . . . ?
C20 N4 C22 C21 -159.5(2) . . . . ?
C20 N4 C22 C23 20.5(4) . . . . ?
C21 C22 C23 C24 0.6(3) . . . . ?
N4 C22 C23 C24 -179.41(19) . . . . ?
C22 C23 C24 C23 -0.29(15) . . . 2_656 ?
C10 O2 C25 C26' -169.3(3) . . . . ?
C10 O2 C25 C26 166.0(3) . . . . ?
O2 C25 C26 C27 -171.5(4) . . . . ?
C26' C25 C26 C27 67.6(7) . . . . ?
O2 C25 C26 C28 70.7(6) . . . . ?
C26' C25 C26 C28 -50.2(7) . . . . ?
O2 C25 C26' C28' 49.6(6) . . . . ?
C26 C25 C26' C28' 116.2(9) . . . . ?
O2 C25 C26' C27' -74.0(5) . . . . ?
C26 C25 C26' C27' -7.5(5) . . . . ?
C15 O3 C29 C30 -178.43(19) . . . . ?
O3 C29 C30 C31 -70.8(3) . . . . ?
O3 C29 C30 C32 166.4(2) . . . . ?
Cl5 Cl5 C35 C35 -147.1(19) 2_655 . . 2_655 ?
C35 Cl5 C35 Cl5 147.1(19) 2_655 . . 2_655 ?
C35 Cl5 C35 Cl6 -21.8(11) 2_655 . . 2_655 ?
Cl5 Cl5 C35 Cl6 -168.9(8) 2_655 . . 2_655 ?
C35 Cl5 C35 Cl6 -19.9(12) 2_655 . . . ?
Cl5 Cl5 C35 Cl6 -167.0(7) 2_655 . . . ?
Cl6 Cl6 C35 C35 173.9(13) 2_655 . . 2_655 ?
Cl6 Cl6 C35 Cl5 41.4(17) 2_655 . . 2_655 ?
C35 Cl6 C35 Cl5 -133(2) 2_655 . . 2_655 ?
C35 Cl6 C35 Cl6 -173.9(13) 2_655 . . 2_655 ?
Cl6 Cl6 C35 Cl5 -175.4(7) 2_655 . . . ?
C35 Cl6 C35 Cl5 10.7(7) 2_655 . . . ?
